data_4077306
loop_
_publ_author_name
'Douthwaite, Richard E.'
'Green, Malcolm L. H.'
'Silcock, Peter J.'
'Gomes, Pedro T.'

_publ_section_title
;
 Nickel(II)cis- andtrans-Dimethyl Complexes of Di-N-heterocyclic Carbenes
;
_journal_issue 12
_journal_name_full Organometallics
_journal_page_first 2611
_journal_paper_doi 10.1021/om010139y
_journal_volume 20
_journal_year 2001
_chemical_compound_source
;
?
;
_chemical_formula_moiety ' C15 H28 N2 Ni1 P1 '
_chemical_formula_sum 'C15 H28 N2 Ni P'
_chemical_formula_weight 326.09
_space_group_IT_number 15
_symmetry_cell_setting monoclinic
_symmetry_space_group_name_Hall '-C 2yc'
_symmetry_space_group_name_H-M 'C 1 2/c 1'
_cell_angle_alpha 90.
_cell_angle_beta 105.94(2)
_cell_angle_gamma 90.
_cell_formula_units_Z 8
_cell_length_a 14.644(1)
_cell_length_b 18.135(1)
_cell_length_c 14.682(1)
_cell_measurement_reflns_used 0
_cell_measurement_temperature 0
_cell_measurement_theta_max 0
_cell_measurement_theta_min 0
_cell_volume 3749.2(6)
_diffrn_ambient_temperature 180
_diffrn_measurement_method \w/2\q
_diffrn_radiation_type 'Mo K\a'
_diffrn_radiation_wavelength 0.71073
_diffrn_reflns_av_R_equivalents 0.027
_diffrn_reflns_limit_h_max 17
_diffrn_reflns_limit_h_min -18
_diffrn_reflns_limit_k_max 22
_diffrn_reflns_limit_k_min 0
_diffrn_reflns_limit_l_max 18
_diffrn_reflns_limit_l_min 0
_diffrn_reflns_number 5936
_diffrn_reflns_theta_max 26.34
_diffrn_reflns_theta_min 1.69
_diffrn_standards_decay_% 0.00
_diffrn_standards_interval_count 0
_diffrn_standards_interval_time 0
_diffrn_standards_number 0
_exptl_absorpt_coefficient_mu 1.11
_exptl_absorpt_correction_type none
_exptl_crystal_colour ' yellow '
_exptl_crystal_density_diffrn 1.16
_exptl_crystal_density_meas ?
_exptl_crystal_description ' box '
_exptl_crystal_F_000 1403.04
_exptl_crystal_size_max 0.03
_exptl_crystal_size_mid 0.02
_exptl_crystal_size_min 0.02
_refine_diff_density_max 1.72
_refine_diff_density_min -0.65
_refine_ls_extinction_method None
_refine_ls_goodness_of_fit_ref 1.0254
_refine_ls_number_parameters 164
_refine_ls_number_reflns 2291
_refine_ls_R_factor_gt 0.0419
_refine_ls_shift/su_max 0.001064
_refine_ls_structure_factor_coef F
_refine_ls_weighting_details
;
 Chebychev polynomial with   3 parameters (Carruthers & Watkin, 1979)
 3.10 0.218 2.32
;
_refine_ls_weighting_scheme calc
_refine_ls_wR_factor_ref 0.0490
_reflns_limit_h_max 17
_reflns_limit_h_min -18
_reflns_limit_k_max 22
_reflns_limit_k_min 0
_reflns_limit_l_max 18
_reflns_limit_l_min 0
_reflns_number_gt 2291
_reflns_number_total 3642
_reflns_threshold_expression >3.00\s(I)
_cod_data_source_file om010139y.cif
_cod_data_source_block (1)
_cod_depositor_comments
;
The following automatic conversions were performed:

'_symmetry_cell_setting' value 'Monoclinic ' changed to 'monoclinic'
according to /home/saulius/struct/CIF-dictionaries/cif_core.dic
dictionary named 'cif_core.dic' version 2.4.2 from 2011-04-26.

Automatic conversion script
Id: cif_fix_values 1715 2011-07-08 13:25:40Z adriana 

The following automatic conversions were performed:

'_exptl_crystal_density_meas' value 'not measured' was changed to '?'
- the value is perceived as not measured.

Automatic conversion script
Id: cif_fix_values 3008 2015-01-20 13:52:24Z robertas 
;
_cod_original_cell_volume 3749.1
_cod_original_sg_symbol_H-M 'C 1 2/c 1 '
_cod_original_formula_sum ' C15 H28 N2 Ni1 P1 '
_cod_database_code 4077306

loop_
_symmetry_equiv_pos_as_xyz
x,y,z
-x,-y,-z
x+1/2,y+1/2,z
-x+1/2,-y+1/2,-z
-x,y,-z+1/2
x,-y,z+1/2
-x+1/2,y+1/2,-z+1/2
x+1/2,-y+1/2,z+1/2

loop_
_atom_site_aniso_label
_atom_site_aniso_U_11
_atom_site_aniso_U_22
_atom_site_aniso_U_33
_atom_site_aniso_U_23
_atom_site_aniso_U_13
_atom_site_aniso_U_12
Ni1 0.0372(2) 0.0338(2) 0.0304(2) -0.00158(17) 0.01247(15) -0.00102(18)
C2 0.0354(15) 0.0340(16) 0.0349(16) 0.0029(13) 0.0108(12) -0.0005(13)
N3 0.0377(13) 0.0383(15) 0.0345(14) -0.0030(11) 0.0132(11) -0.0005(11)
C4 0.036(2) 0.033(2) 0.042(3) 0.0000 0.0170(18) 0.0000
C5 0.053(2) 0.048(2) 0.0393(19) -0.0089(15) 0.0196(15) 0.0021(16)
C6 0.057(2) 0.048(2) 0.0379(19) -0.0119(15) 0.0146(15) -0.0027(17)
N7 0.0415(14) 0.0403(16) 0.0375(16) -0.0087(12) 0.0120(11) -0.0076(12)
C8 0.0445(19) 0.057(2) 0.057(2) -0.0099(19) 0.0169(16) -0.0157(17)
C9 0.065(3) 0.155(6) 0.100(4) -0.063(4) 0.050(3) -0.056(3)
C10 0.058(3) 0.178(8) 0.110(5) 0.038(5) 0.016(3) 0.007(4)
C11 0.122(5) 0.089(5) 0.181(8) -0.051(5) 0.092(5) -0.059(4)
C12 0.059(2) 0.044(2) 0.046(2) 0.0036(16) 0.0179(17) 0.0070(17)
P13 0.0444(5) 0.0440(5) 0.0355(5) -0.0063(4) 0.0155(3) -0.0012(4)
C14 0.055(2) 0.096(4) 0.042(2) -0.018(2) 0.0091(17) 0.002(2)
C15 0.052(2) 0.075(3) 0.056(2) -0.015(2) 0.0257(18) -0.007(2)
C16 0.101(3) 0.047(2) 0.067(3) -0.010(2) 0.037(3) -0.006(2)
C17 0.066(2) 0.045(2) 0.046(2) 0.0082(16) 0.0218(17) 0.0122(17)
C100 0.211(9) 0.157(11) 0.254(17) -0.00000(1) 0.092(11) -0.00000(1)
C102 0.268(9) 0.214(11) 0.311(17) -0.00000(1) 0.108(11) -0.00000(1)
C103 0.342(9) 0.288(11) 0.385(17) -0.00000(1) 0.128(11) 0.00000(1)

loop_
_atom_site_label
_atom_site_fract_x
_atom_site_fract_y
_atom_site_fract_z
_atom_site_U_iso_or_equiv
_atom_site_occupancy
_atom_site_thermal_displace_type
Ni1 0.15549(3) 0.11046(2) 0.63062(3) 0.0332 1.0000 Uani
C2 0.1576(2) 0.16642(19) 0.7388(2) 0.0345 1.0000 Uani
N3 0.08492(18) 0.16966(16) 0.78062(19) 0.0362 1.0000 Uani
C4 0.0000 0.1249(2) 0.7500 0.0360 1.0000 Uani
C5 0.1051(3) 0.2160(2) 0.8579(3) 0.0456 1.0000 Uani
C6 0.1915(3) 0.2433(2) 0.8656(3) 0.0473 1.0000 Uani
N7 0.22400(19) 0.21285(16) 0.7930(2) 0.0396 1.0000 Uani
C8 0.3217(3) 0.2258(2) 0.7857(3) 0.0523 1.0000 Uani
C9 0.3341(4) 0.2002(4) 0.6943(5) 0.1013 1.0000 Uani
C10 0.3879(4) 0.1826(5) 0.8656(5) 0.1166 1.0000 Uani
C11 0.3444(5) 0.3061(4) 0.7979(7) 0.1205 1.0000 Uani
C12 0.2029(3) 0.0240(2) 0.7128(3) 0.0493 1.0000 Uani
P13 0.16301(6) 0.05218(5) 0.50514(6) 0.0404 1.0000 Uani
C14 0.0695(3) 0.0645(3) 0.3955(3) 0.0653 1.0000 Uani
C15 0.2688(3) 0.0801(3) 0.4717(3) 0.0587 1.0000 Uani
C16 0.1743(4) -0.0482(3) 0.5041(4) 0.0687 1.0000 Uani
C17 0.1020(3) 0.1974(2) 0.5496(3) 0.0510 1.0000 Uani
C100 0.489(1) 0.0837(9) 0.0897(12) 0.2017 1.0000 Uani
C102 0.4906(13) 0.0358(12) 0.1711(16) 0.2587 1.0000 Uani
C103 0.5000 0.085(2) 0.2500 0.3323 1.0000 Uani
H41 -0.0054 0.0925 0.8039 0.0424 1.0000 Uiso
H42 0.0054 0.0925 0.6961 0.0424 1.0000 Uiso
H51 0.0613 0.2268 0.8991 0.0543 1.0000 Uiso
H61 0.2268 0.2792 0.9139 0.0545 1.0000 Uiso
H91 0.4022 0.2092 0.6914 0.1012 1.0000 Uiso
H92 0.3225 0.1453 0.6865 0.1012 1.0000 Uiso
H93 0.2904 0.2261 0.6397 0.1012 1.0000 Uiso
H101 0.4568 0.1903 0.8681 0.1299 1.0000 Uiso
H102 0.3816 0.2026 0.9308 0.1299 1.0000 Uiso
H103 0.3733 0.1297 0.8637 0.1299 1.0000 Uiso
H111 0.4114 0.3164 0.7929 0.1189 1.0000 Uiso
H112 0.3407 0.3245 0.8611 0.1189 1.0000 Uiso
H113 0.2994 0.3361 0.7468 0.1189 1.0000 Uiso
H141 0.0825 0.0350 0.3433 0.0500 1.0000 Uiso
H142 0.0064 0.0507 0.4041 0.0500 1.0000 Uiso
H143 0.0662 0.1189 0.3760 0.0500 1.0000 Uiso
H151 0.2732 0.0530 0.4136 0.0500 1.0000 Uiso
H152 0.3277 0.0687 0.5247 0.0500 1.0000 Uiso
H153 0.2675 0.1345 0.4589 0.0500 1.0000 Uiso
H161 0.1775 -0.0644 0.4392 0.0500 1.0000 Uiso
H162 0.2352 -0.0634 0.5515 0.0500 1.0000 Uiso
H163 0.1197 -0.0717 0.5194 0.0500 1.0000 Uiso
H121 0.2114 -0.0188 0.6734 0.0500 1.0000 Uiso
H122 0.2666 0.0366 0.7584 0.0500 1.0000 Uiso
H123 0.1576 0.0113 0.7500 0.0500 1.0000 Uiso
H171 0.0920 0.1849 0.4808 0.0500 1.0000 Uiso
H172 0.1472 0.2403 0.5658 0.0500 1.0000 Uiso
H173 0.0397 0.2123 0.5598 0.0500 1.0000 Uiso

loop_
_atom_type_symbol
_atom_type_scat_dispersion_real
_atom_type_scat_dispersion_imag
_atom_type_scat_Cromer_Mann_a1
_atom_type_scat_Cromer_Mann_b1
_atom_type_scat_Cromer_Mann_a2
_atom_type_scat_Cromer_Mann_b2
_atom_type_scat_Cromer_Mann_a3
_atom_type_scat_Cromer_Mann_b3
_atom_type_scat_Cromer_Mann_a4
_atom_type_scat_Cromer_Mann_b4
_atom_type_scat_Cromer_Mann_c
_atom_type_scat_source
'Ni  ' 0.2850 1.1130 12.8376 3.8785 7.2920 0.2565 4.4438 12.1763 2.3800 66.3421 1.0341 International_Tables_Vol_IV_Table_2.2B
'P   ' 0.0900 0.0950 6.4345 1.9067 4.1791 27.1570 1.7800 0.5260 1.4908 68.1645 1.1149 International_Tables_Vol_IV_Table_2.2B
'N   ' 0.0040 0.0030 12.2126 0.0057 3.1322 9.8933 2.0125 28.9975 1.1663 0.5826 -11.5290 International_Tables_Vol_IV_Table_2.2B
'C   ' 0.0020 0.0020 2.3100 20.8439 1.0200 10.2075 1.5886 0.5687 0.8650 51.6512 0.2156 International_Tables_Vol_IV_Table_2.2B
'H   ' 0.0000 0.0000 0.4930 10.5109 0.3229 26.1257 0.1402 3.1424 0.0408 57.7997 0.0030 International_Tables_Vol_IV_Table_2.2B

loop_
_geom_angle_atom_site_label_1
_geom_angle_site_symmetry_1
_geom_angle_atom_site_label_2
_geom_angle_atom_site_label_3
_geom_angle_site_symmetry_3
_geom_angle
_geom_angle_publ_flag
C2 . Ni1 C12 . 89.47(15) yes
C2 . Ni1 P13 . 175.1(1) yes
C12 . Ni1 P13 . 92.35(12) yes
C2 . Ni1 C17 . 89.40(15) yes
C12 . Ni1 C17 . 177.28(17) yes
P13 . Ni1 C17 . 88.97(12) yes
Ni1 . C2 N3 . 124.7(2) yes
Ni1 . C2 N7 . 132.0(2) yes
N3 . C2 N7 . 103.3(3) yes
C2 . N3 C4 . 122.9(3) yes
C2 . N3 C5 . 112.3(3) yes
C4 . N3 C5 . 124.7(2) yes
N3 . C4 N3 5_556 111.9(4) yes
N3 . C4 H41 . 109.20(11) no
N3 5_556 C4 H41 . 109.0(1) no
N3 . C4 H41 5_556 109.0(1) no
N3 5_556 C4 H41 5_556 109.20(11) no
H41 . C4 H41 5_556 108.6(4) no
N3 . C4 H42 . 109.0(1) no
N3 5_556 C4 H42 . 109.20(11) no
H41 . C4 H42 . 108.6(4) no
N3 . C4 H42 5_556 109.20(11) no
N3 5_556 C4 H42 5_556 109.0(1) no
H41 5_556 C4 H42 5_556 108.6(4) no
H42 . C4 H42 5_556 108.6(4) no
N3 . C5 C6 . 106.2(3) yes
N3 . C5 H51 . 125.6(4) no
C6 . C5 H51 . 128.1(4) no
C5 . C6 N7 . 107.6(3) yes
C5 . C6 H61 . 126.7(4) no
N7 . C6 H61 . 125.7(4) no
C2 . N7 C6 . 110.5(3) yes
C2 . N7 C8 . 127.1(3) yes
C6 . N7 C8 . 122.1(3) yes
N7 . C8 C9 . 112.2(3) yes
N7 . C8 C10 . 106.6(4) yes
C9 . C8 C10 . 109.2(5) yes
N7 . C8 C11 . 109.5(4) yes
C9 . C8 C11 . 109.7(5) yes
C10 . C8 C11 . 109.6(6) yes
C8 . C9 H91 . 110.6(4) no
C8 . C9 H92 . 110.7(6) no
H91 . C9 H92 . 106.7(6) no
C8 . C9 H93 . 111.8(6) no
H91 . C9 H93 . 108.0(6) no
H92 . C9 H93 . 108.9(5) no
C8 . C10 H101 . 112.1(6) no
C8 . C10 H102 . 109.2(7) no
H101 . C10 H102 . 104.9(7) no
C8 . C10 H103 . 113.2(6) no
H101 . C10 H103 . 110.0(8) no
H102 . C10 H103 . 106.9(7) no
C8 . C11 H111 . 110.9(6) no
C8 . C11 H112 . 111.7(7) no
H111 . C11 H112 . 107.6(7) no
C8 . C11 H113 . 111.0(6) no
H111 . C11 H113 . 107.0(7) no
H112 . C11 H113 . 108.5(7) no
Ni1 . C12 H121 . 110.0(3) no
Ni1 . C12 H122 . 109.2(3) no
H121 . C12 H122 . 108.6(4) no
Ni1 . C12 H123 . 110.1(3) no
H121 . C12 H123 . 110.1(4) no
H122 . C12 H123 . 108.8(4) no
Ni1 . P13 C14 . 119.62(15) yes
Ni1 . P13 C15 . 109.99(14) yes
C14 . P13 C15 . 102.5(2) yes
Ni1 . P13 C16 . 121.46(16) yes
C14 . P13 C16 . 99.4(2) yes
C15 . P13 C16 . 100.9(2) yes
P13 . C14 H141 . 111.0(3) no
P13 . C14 H142 . 110.9(4) no
H141 . C14 H142 . 110.0(4) no
P13 . C14 H143 . 109.4(3) no
H141 . C14 H143 . 107.9(4) no
H142 . C14 H143 . 107.6(4) no
P13 . C15 H151 . 110.6(3) no
P13 . C15 H152 . 110.2(3) no
H151 . C15 H152 . 108.4(4) no
P13 . C15 H153 . 110.5(3) no
H151 . C15 H153 . 109.0(4) no
H152 . C15 H153 . 108.1(4) no
P13 . C16 H161 . 109.0(4) no
P13 . C16 H162 . 109.4(3) no
H161 . C16 H162 . 108.1(5) no
P13 . C16 H163 . 110.5(4) no
H161 . C16 H163 . 109.8(5) no
H162 . C16 H163 . 110.0(5) no
Ni1 . C17 H171 . 110.1(3) no
Ni1 . C17 H172 . 110.1(3) no
H171 . C17 H172 . 108.5(4) no
Ni1 . C17 H173 . 110.3(3) no
H171 . C17 H173 . 108.9(4) no
H172 . C17 H173 . 108.9(4) no
C100 . C102 C103 . 105.2(22) yes
C102 . C103 C102 5_655 103.1(36) yes

loop_
_geom_bond_atom_site_label_1
_geom_bond_atom_site_label_2
_geom_bond_site_symmetry_2
_geom_bond_distance
_geom_bond_publ_flag
Ni1 C2 . 1.879(3) yes
Ni1 C12 . 1.983(4) yes
Ni1 P13 . 2.1527(9) yes
Ni1 C17 . 2.001(4) yes
C2 N3 . 1.367(4) yes
C2 N7 . 1.365(4) yes
N3 C4 . 1.449(4) yes
N3 C5 . 1.377(4) yes
C4 H41 . 1.006(3) no
C4 H41 5_556 1.006(3) no
C4 H42 . 1.006(3) no
C4 H42 5_556 1.006(3) no
C5 C6 . 1.335(5) yes
C5 H51 . 1.014(3) no
C6 N7 . 1.395(5) yes
C6 H61 . 0.998(4) no
N7 C8 . 1.483(4) yes
C8 C9 . 1.477(7) yes
C8 C10 . 1.518(8) yes
C8 C11 . 1.493(8) yes
C9 H91 . 1.023(4) no
C9 H92 . 1.012(7) no
C9 H93 . 0.995(8) no
C10 H101 . 1.010(6) no
C10 H102 . 1.050(9) no
C10 H103 . 0.98(1) no
C11 H111 . 1.021(6) no
C11 H112 . 1.002(8) no
C11 H113 . 1.01(1) no
C12 H121 . 0.997(4) no
C12 H122 . 1.014(4) no
C12 H123 . 0.995(4) no
P13 C14 . 1.818(4) yes
P13 C15 . 1.820(4) yes
P13 C16 . 1.827(5) yes
C14 H141 . 0.995(4) no
C14 H142 . 0.998(5) no
C14 H143 . 1.025(6) no
C15 H151 . 1.002(4) no
C15 H152 . 1.012(4) no
C15 H153 . 1.005(5) no
C16 H161 . 1.010(5) no
C16 H162 . 1.007(6) no
C16 H163 . 0.986(5) no
C17 H171 . 1.006(4) no
C17 H172 . 1.006(4) no
C17 H173 . 1.001(4) no
C100 C102 . 1.47(2) yes
C102 C103 . 1.44(3) yes
